data_7160680
loop_
_publ_author_name
'Sequeira, Steve O.'
'Diaz-Rodriguez, Roberto M'
'Atansi, Mmasinachi'
'Hilborn, James W.'
'Alka&#x15f;, Adil'
'Gapare, Rosinah Liandrah'
'Dearden, Madeleine'
'Sullivan, Em C.'
'Brown, Emily B.'
'Robertson, Katherine N.'
'Thompson, Alison'

_publ_section_title
;
 Synthesis and properties of tetra-aryl azobispyrroles.
;
_journal_issue 34
_journal_name_full 'Organic &amp; biomolecular chemistry'
_journal_page_first 7752
_journal_page_last 7758
_journal_paper_doi 10.1039/d5ob01104c
_journal_volume 23
_journal_year 2025
_chemical_formula_moiety '2(C19 H18 N2), 0.78(H2 O), 0.22(C H4 O)'
_chemical_formula_sum 'C19.11 H19.22 N2 O0.5'
_chemical_formula_weight 284.92
_space_group_crystal_system trigonal
_space_group_IT_number 148
_space_group_name_Hall '-R 3'
_space_group_name_H-M_alt 'R -3 :H'
_atom_sites_solution_hydrogens mixed
_atom_sites_solution_primary dual
_audit_creation_method SHELXL-2019/3
_audit_update_record
;
2025-05-09 deposited with the CCDC.	2025-07-29 downloaded from the CCDC.
;
_cell_angle_alpha 90
_cell_angle_beta 90
_cell_angle_gamma 120
_cell_formula_units_Z 18
_cell_length_a 32.517(8)
_cell_length_b 32.517(8)
_cell_length_c 8.260(2)
_cell_measurement_reflns_used 6417
_cell_measurement_temperature 125(2)
_cell_measurement_theta_max 25.10
_cell_measurement_theta_min 2.17
_cell_volume 7564(3)
_computing_cell_refinement 'Bruker SAINT'
_computing_data_collection 'Bruker APEX2'
_computing_data_reduction 'Bruker SAINT'
_computing_structure_refinement 'SHELXL-2019/2 (Sheldrick, 2019)'
_computing_structure_solution 'SHELXT-2014 (Sheldrick, 2015)'
_diffrn_ambient_temperature 125(2)
_diffrn_measured_fraction_theta_full 1.000
_diffrn_measured_fraction_theta_max 1.000
_diffrn_measurement_device_type 'Bruker APEX-II CCD'
_diffrn_measurement_method '\f and \w scans'
_diffrn_radiation_monochromator graphite
_diffrn_radiation_source 'sealed tube'
_diffrn_radiation_type MoK\a
_diffrn_radiation_wavelength 0.71073
_diffrn_reflns_av_R_equivalents 0.0681
_diffrn_reflns_av_unetI/netI 0.0419
_diffrn_reflns_Laue_measured_fraction_full 1.000
_diffrn_reflns_Laue_measured_fraction_max 1.000
_diffrn_reflns_limit_h_max 39
_diffrn_reflns_limit_h_min -39
_diffrn_reflns_limit_k_max 39
_diffrn_reflns_limit_k_min -39
_diffrn_reflns_limit_l_max 9
_diffrn_reflns_limit_l_min -9
_diffrn_reflns_number 25280
_diffrn_reflns_point_group_measured_fraction_full 1.000
_diffrn_reflns_point_group_measured_fraction_max 1.000
_diffrn_reflns_theta_full 25.242
_diffrn_reflns_theta_max 25.405
_diffrn_reflns_theta_min 1.252
_exptl_absorpt_coefficient_mu 0.068
_exptl_absorpt_correction_T_max 0.7452
_exptl_absorpt_correction_T_min 0.6568
_exptl_absorpt_correction_type multi-scan
_exptl_absorpt_process_details 'SADABS; Bruker 2009'
_exptl_crystal_colour red
_exptl_crystal_density_diffrn 1.126
_exptl_crystal_description rod
_exptl_crystal_F_000 2734
_exptl_crystal_size_max 0.950
_exptl_crystal_size_mid 0.200
_exptl_crystal_size_min 0.150
_refine_diff_density_max 0.181
_refine_diff_density_min -0.204
_refine_diff_density_rms 0.036
_refine_ls_extinction_method none
_refine_ls_goodness_of_fit_ref 1.156
_refine_ls_hydrogen_treatment mixed
_refine_ls_matrix_type full
_refine_ls_number_parameters 307
_refine_ls_number_reflns 3086
_refine_ls_number_restraints 478
_refine_ls_restrained_S_all 1.089
_refine_ls_R_factor_all 0.1015
_refine_ls_R_factor_gt 0.0685
_refine_ls_shift/su_max 0.000
_refine_ls_shift/su_mean 0.000
_refine_ls_structure_factor_coef Fsqd
_refine_ls_weighting_details 'w=1/[\s^2^(Fo^2^)+20.5315P] where P=(Fo^2^+2Fc^2^)/3'
_refine_ls_weighting_scheme calc
_refine_ls_wR_factor_gt 0.1127
_refine_ls_wR_factor_ref 0.1236
_reflns_Friedel_coverage 0.000
_reflns_number_gt 2208
_reflns_number_total 3086
_reflns_threshold_expression 'I > 2\s(I)'
_cod_data_source_file d5ob01104c2.cif
_cod_data_source_block RD018
_cod_depositor_comments 'Adding full bibliography for 7160678--7160681.cif.'
_cod_original_cell_volume 7564(4)
_cod_original_formula_sum 'C19.11 H19.22 N2 O0.50'
_cod_database_code 7160680
_shelx_shelxl_version_number 2019/3
_shelx_space_group_comment
;
The symmetry employed for this shelxl refinement is uniquely defined
by the following loop, which should always be used as a source of
symmetry information in preference to the above space-group names.
They are only intended as comments.
;
_shelx_estimated_absorpt_t_min 0.938
_shelx_estimated_absorpt_t_max 0.990

loop_
_space_group_symop_operation_xyz
'x, y, z'
'-y, x-y, z'
'-x+y, -x, z'
'x+2/3, y+1/3, z+1/3'
'-y+2/3, x-y+1/3, z+1/3'
'-x+y+2/3, -x+1/3, z+1/3'
'x+1/3, y+2/3, z+2/3'
'-y+1/3, x-y+2/3, z+2/3'
'-x+y+1/3, -x+2/3, z+2/3'
'-x, -y, -z'
'y, -x+y, -z'
'x-y, x, -z'
'-x+2/3, -y+1/3, -z+1/3'
'y+2/3, -x+y+1/3, -z+1/3'
'x-y+2/3, x+1/3, -z+1/3'
'-x+1/3, -y+2/3, -z+2/3'
'y+1/3, -x+y+2/3, -z+2/3'
'x-y+1/3, x+2/3, -z+2/3'

loop_
_atom_site_label
_atom_site_type_symbol
_atom_site_fract_x
_atom_site_fract_y
_atom_site_fract_z
_atom_site_U_iso_or_equiv
_atom_site_adp_type
_atom_site_occupancy
_atom_site_site_symmetry_order
_atom_site_calc_flag
_atom_site_refinement_flags_posn
_atom_site_refinement_flags_adp
_atom_site_refinement_flags_occupancy
_atom_site_disorder_assembly
_atom_site_disorder_group
O1A O 0.45579(17) 0.57771(18) 0.4486(5) 0.0602(12) Uani 0.5 1 d D . P . .
H1OA H 0.451(3) 0.5537(18) 0.503(8) 0.090 Uiso 0.5 1 d D U P . .
H1OB H 0.440(3) 0.582(4) 0.522(9) 0.090 Uiso 0.390(3) 1 d D U P A 1
C20 C 0.4156(10) 0.5822(12) 0.402(4) 0.062(8) Uani 0.110(3) 1 d . . P B 2
H20A H 0.412679 0.604234 0.475863 0.093 Uiso 0.110(3) 1 calc R U P B 2
H20B H 0.386682 0.551072 0.407447 0.093 Uiso 0.110(3) 1 calc R U P B 2
H20C H 0.420082 0.594486 0.291216 0.093 Uiso 0.110(3) 1 calc R U P B 2
N1 N 0.45797(8) 0.42694(8) 0.6642(2) 0.0381(6) Uani 1 1 d . . . . .
H1N H 0.4774(11) 0.4211(10) 0.613(4) 0.055(10) Uiso 1 1 d . . . . .
N2 N 0.48621(8) 0.50476(8) 0.5435(2) 0.0372(5) Uani 1 1 d . . . . .
C1 C 0.45812(9) 0.46902(9) 0.6475(3) 0.0370(6) Uani 1 1 d . . . . .
C2 C 0.42373(9) 0.46784(10) 0.7513(3) 0.0372(6) Uani 1 1 d D . . . .
C3 C 0.40318(10) 0.42387(10) 0.8288(3) 0.0409(7) Uani 1 1 d . . . . .
H3 H 0.378404 0.412992 0.906634 0.049 Uiso 1 1 calc R U . . .
C4 C 0.42428(10) 0.39842(10) 0.7753(3) 0.0397(7) Uani 1 1 d . . . . .
C5A C 0.4175(5) 0.5099(4) 0.781(2) 0.033(2) Uani 0.5 1 d D U P C 1
C6A C 0.3740(4) 0.5049(3) 0.730(2) 0.037(2) Uani 0.5 1 d D U P C 1
C7A C 0.3643(3) 0.5415(3) 0.7605(18) 0.050(2) Uani 0.5 1 d D U P C 1
H7A H 0.334938 0.537933 0.724312 0.060 Uiso 0.5 1 calc R U P C 1
C8A C 0.3956(3) 0.5826(3) 0.8406(15) 0.044(2) Uani 0.5 1 d D U P C 1
C9A C 0.4384(3) 0.5871(3) 0.8915(17) 0.041(2) Uani 0.5 1 d D U P C 1
H9A H 0.460497 0.615011 0.947769 0.050 Uiso 0.5 1 calc R U P C 1
C10A C 0.4498(4) 0.5515(4) 0.861(2) 0.032(2) Uani 0.5 1 d D U P C 1
C11A C 0.3364(6) 0.4599(5) 0.647(3) 0.047(3) Uani 0.5 1 d D U P C 1
H11A H 0.306208 0.459666 0.645135 0.071 Uiso 0.5 1 calc R U P C 1
H11B H 0.332455 0.432018 0.706516 0.071 Uiso 0.5 1 calc R U P C 1
H11C H 0.346500 0.458953 0.535938 0.071 Uiso 0.5 1 calc R U P C 1
C12A C 0.3835(5) 0.6214(4) 0.873(3) 0.084(4) Uani 0.5 1 d D U P C 1
H12A H 0.409862 0.647682 0.930514 0.126 Uiso 0.25 1 calc R U P C 1
H12B H 0.378278 0.632937 0.769506 0.126 Uiso 0.25 1 calc R U P C 1
H12C H 0.354664 0.608562 0.938638 0.126 Uiso 0.25 1 calc R U P C 1
H12D H 0.352008 0.611772 0.828591 0.126 Uiso 0.25 1 calc R U P C 1
H12E H 0.383591 0.626517 0.989599 0.126 Uiso 0.25 1 calc R U P C 1
H12F H 0.407206 0.650892 0.820468 0.126 Uiso 0.25 1 calc R U P C 1
C13A C 0.4961(6) 0.5578(8) 0.922(3) 0.046(3) Uani 0.5 1 d D U P C 1
H13A H 0.490137 0.536333 1.013600 0.068 Uiso 0.5 1 calc R U P C 1
H13B H 0.516495 0.590697 0.957259 0.068 Uiso 0.5 1 calc R U P C 1
H13C H 0.511827 0.550403 0.834979 0.068 Uiso 0.5 1 calc R U P C 1
C5B C 0.4065(4) 0.5022(4) 0.771(3) 0.033(2) Uani 0.5 1 d D U P C 2
C6B C 0.3611(4) 0.4919(4) 0.726(2) 0.045(3) Uani 0.5 1 d D U P C 2
C7B C 0.3488(3) 0.5261(4) 0.7594(18) 0.056(3) Uani 0.5 1 d D U P C 2
H7B H 0.318261 0.520089 0.727640 0.067 Uiso 0.5 1 calc R U P C 2
C8B C 0.3787(3) 0.5684(4) 0.8367(18) 0.055(3) Uani 0.5 1 d D U P C 2
C9B C 0.4233(3) 0.5772(4) 0.8813(18) 0.047(2) Uani 0.5 1 d D U P C 2
H9B H 0.444721 0.606522 0.931756 0.056 Uiso 0.5 1 calc R U P C 2
C10B C 0.4374(4) 0.5436(5) 0.853(3) 0.039(3) Uani 0.5 1 d D U P C 2
C11B C 0.3262(7) 0.4452(5) 0.647(3) 0.067(4) Uani 0.5 1 d D U P C 2
H11D H 0.314346 0.419832 0.727979 0.101 Uiso 0.5 1 calc R U P C 2
H11E H 0.342181 0.438068 0.559929 0.101 Uiso 0.5 1 calc R U P C 2
H11F H 0.299596 0.447571 0.601892 0.101 Uiso 0.5 1 calc R U P C 2
C12B C 0.3649(5) 0.6056(5) 0.875(3) 0.095(5) Uani 0.5 1 d D U P C 2
H12G H 0.332501 0.594589 0.837223 0.142 Uiso 0.25 1 calc R U P C 2
H12H H 0.366354 0.610631 0.992794 0.142 Uiso 0.25 1 calc R U P C 2
H12I H 0.386904 0.635442 0.821470 0.142 Uiso 0.25 1 calc R U P C 2
H12J H 0.391338 0.632518 0.930435 0.142 Uiso 0.25 1 calc R U P C 2
H12K H 0.357485 0.616477 0.774864 0.142 Uiso 0.25 1 calc R U P C 2
H12L H 0.336936 0.591666 0.946188 0.142 Uiso 0.25 1 calc R U P C 2
C13B C 0.4847(5) 0.5525(7) 0.915(3) 0.037(3) Uani 0.5 1 d D U P C 2
H13D H 0.498387 0.580203 0.986732 0.056 Uiso 0.5 1 calc R U P C 2
H13E H 0.506109 0.558422 0.823475 0.056 Uiso 0.5 1 calc R U P C 2
H13F H 0.480287 0.524594 0.975147 0.056 Uiso 0.5 1 calc R U P C 2
C14 C 0.41667(10) 0.35236(10) 0.8237(3) 0.0400(7) Uani 1 1 d . . . . .
C15 C 0.37522(11) 0.32066(10) 0.9063(3) 0.0457(7) Uani 1 1 d . . . . .
H15 H 0.352090 0.329437 0.930729 0.055 Uiso 1 1 calc R U . . .
C16 C 0.36782(12) 0.27676(11) 0.9524(3) 0.0541(8) Uani 1 1 d . . . . .
H16 H 0.339523 0.255563 1.008510 0.065 Uiso 1 1 calc R U . . .
C17 C 0.40066(13) 0.26304(12) 0.9186(3) 0.0596(9) Uani 1 1 d . . . . .
H17 H 0.394993 0.232508 0.949700 0.072 Uiso 1 1 calc R U . . .
C18 C 0.44220(12) 0.29446(11) 0.8384(3) 0.0538(8) Uani 1 1 d . . . . .
H18 H 0.465343 0.285564 0.815869 0.065 Uiso 1 1 calc R U . . .
C19 C 0.45007(11) 0.33835(10) 0.7913(3) 0.0465(7) Uani 1 1 d . . . . .
H19 H 0.478587 0.359442 0.736096 0.056 Uiso 1 1 calc R U . . .

loop_
_atom_site_aniso_label
_atom_site_aniso_U_11
_atom_site_aniso_U_22
_atom_site_aniso_U_33
_atom_site_aniso_U_23
_atom_site_aniso_U_13
_atom_site_aniso_U_12
O1A 0.057(3) 0.084(4) 0.046(3) -0.002(2) 0.011(2) 0.040(3)
C20 0.040(13) 0.09(2) 0.054(17) -0.028(15) 0.006(12) 0.032(15)
N1 0.0405(14) 0.0403(14) 0.0207(11) -0.0037(10) 0.0038(10) 0.0106(12)
N2 0.0379(13) 0.0407(13) 0.0228(11) -0.0037(9) 0.0025(9) 0.0119(11)
C1 0.0411(16) 0.0322(15) 0.0231(12) -0.0047(11) -0.0004(11) 0.0074(13)
C2 0.0386(16) 0.0419(16) 0.0222(13) -0.0069(11) -0.0021(11) 0.0135(13)
C3 0.0376(16) 0.0508(17) 0.0228(13) -0.0031(12) 0.0034(11) 0.0136(14)
C4 0.0436(17) 0.0425(16) 0.0189(12) -0.0038(11) 0.0004(11) 0.0110(14)
C5A 0.026(6) 0.037(4) 0.024(4) -0.002(4) -0.004(4) 0.008(4)
C6A 0.023(5) 0.035(4) 0.038(4) -0.014(4) -0.004(4) 0.003(4)
C7A 0.033(5) 0.041(5) 0.068(4) -0.009(4) -0.002(5) 0.012(4)
C8A 0.032(6) 0.035(4) 0.053(4) -0.008(4) 0.006(5) 0.008(4)
C9A 0.039(6) 0.031(4) 0.037(4) -0.003(3) 0.000(4) 0.004(4)
C10A 0.025(6) 0.030(4) 0.023(4) -0.005(3) 0.002(4) 0.001(4)
C11A 0.033(7) 0.041(7) 0.062(5) -0.022(5) -0.017(5) 0.014(6)
C12A 0.102(12) 0.065(7) 0.102(7) -0.003(7) 0.029(10) 0.055(8)
C13A 0.028(7) 0.048(6) 0.041(5) -0.004(5) -0.011(5) 0.003(6)
C5B 0.015(5) 0.042(4) 0.025(4) -0.012(3) 0.000(4) 0.001(4)
C6B 0.016(5) 0.053(6) 0.046(4) -0.018(5) -0.003(4) 0.003(4)
C7B 0.016(4) 0.067(6) 0.070(4) -0.028(5) -0.010(4) 0.010(4)
C8B 0.026(5) 0.056(6) 0.070(5) -0.024(5) -0.005(5) 0.010(4)
C9B 0.018(5) 0.048(5) 0.049(4) -0.029(4) -0.004(4) -0.002(4)
C10B 0.024(6) 0.045(5) 0.029(4) -0.010(4) -0.003(5) 0.003(4)
C11B 0.029(7) 0.073(10) 0.076(6) -0.039(8) -0.017(5) 0.008(6)
C12B 0.077(10) 0.099(10) 0.119(9) -0.042(10) -0.005(9) 0.052(9)
C13B 0.026(7) 0.034(5) 0.032(5) -0.019(4) -0.003(5) 0.000(5)
C14 0.0458(17) 0.0402(16) 0.0187(13) -0.0054(11) -0.0046(11) 0.0100(14)
C15 0.0573(19) 0.0434(17) 0.0216(13) -0.0002(12) 0.0012(12) 0.0140(15)
C16 0.068(2) 0.0459(19) 0.0282(15) 0.0028(13) 0.0003(14) 0.0132(17)
C17 0.087(3) 0.0458(19) 0.0349(16) 0.0004(14) -0.0052(16) 0.0253(19)
C18 0.072(2) 0.0513(19) 0.0341(16) -0.0079(14) -0.0095(15) 0.0282(18)
C19 0.058(2) 0.0460(18) 0.0251(14) -0.0058(12) -0.0026(13) 0.0184(16)

loop_
_atom_type_symbol
_atom_type_description
_atom_type_scat_dispersion_real
_atom_type_scat_dispersion_imag
_atom_type_scat_source
C C 0.0033 0.0016 'International Tables Vol C Tables 4.2.6.8 and 6.1.1.4'
H H 0.0000 0.0000 'International Tables Vol C Tables 4.2.6.8 and 6.1.1.4'
N N 0.0061 0.0033 'International Tables Vol C Tables 4.2.6.8 and 6.1.1.4'
O O 0.0106 0.0060 'International Tables Vol C Tables 4.2.6.8 and 6.1.1.4'

loop_
_geom_angle_atom_site_label_1
_geom_angle_atom_site_label_2
_geom_angle_atom_site_label_3
_geom_angle
_geom_angle_site_symmetry_1
_geom_angle_site_symmetry_3
_geom_angle_publ_flag
C20 O1A H1OA 119(6) . . ?
H1OA O1A H1OB 86(8) . . ?
O1A C20 H20A 109.5 . . ?
O1A C20 H20B 109.5 . . ?
H20A C20 H20B 109.5 . . ?
O1A C20 H20C 109.5 . . ?
H20A C20 H20C 109.5 . . ?
H20B C20 H20C 109.5 . . ?
C1 N1 C4 110.2(2) . . ?
C1 N1 H1N 122(2) . . ?
C4 N1 H1N 127(2) . . ?
N2 N2 C1 113.1(3) 10_666 . ?
N2 C1 N1 125.4(2) . . ?
N2 C1 C2 126.7(3) . . ?
N1 C1 C2 107.9(2) . . ?
C1 C2 C3 106.1(2) . . ?
C1 C2 C5B 130.2(8) . . ?
C3 C2 C5B 123.5(8) . . ?
C1 C2 C5A 123.2(8) . . ?
C3 C2 C5A 130.2(8) . . ?
C4 C3 C2 109.8(2) . . ?
C4 C3 H3 125.1 . . ?
C2 C3 H3 125.1 . . ?
N1 C4 C3 106.0(3) . . ?
N1 C4 C14 123.3(3) . . ?
C3 C4 C14 130.6(2) . . ?
C10A C5A C6A 118.7(7) . . ?
C10A C5A C2 125.6(8) . . ?
C6A C5A C2 115.6(8) . . ?
C7A C6A C5A 119.4(8) . . ?
C7A C6A C11A 119.0(9) . . ?
C5A C6A C11A 121.6(9) . . ?
C8A C7A C6A 122.5(8) . . ?
C8A C7A H7A 118.7 . . ?
C6A C7A H7A 118.7 . . ?
C7A C8A C9A 117.7(8) . . ?
C7A C8A C12A 121.0(10) . . ?
C9A C8A C12A 121.3(10) . . ?
C8A C9A C10A 121.5(8) . . ?
C8A C9A H9A 119.3 . . ?
C10A C9A H9A 119.3 . . ?
C5A C10A C9A 120.2(8) . . ?
C5A C10A C13A 120.5(10) . . ?
C9A C10A C13A 119.3(10) . . ?
C6A C11A H11A 109.5 . . ?
C6A C11A H11B 109.5 . . ?
H11A C11A H11B 109.5 . . ?
C6A C11A H11C 109.5 . . ?
H11A C11A H11C 109.5 . . ?
H11B C11A H11C 109.5 . . ?
C8A C12A H12A 109.5 . . ?
C8A C12A H12B 109.5 . . ?
H12A C12A H12B 109.5 . . ?
C8A C12A H12C 109.5 . . ?
H12A C12A H12C 109.5 . . ?
H12B C12A H12C 109.5 . . ?
H12D C12A H12E 109.5 . . ?
H12D C12A H12F 109.5 . . ?
H12E C12A H12F 109.5 . . ?
C10A C13A H13A 109.5 . . ?
C10A C13A H13B 109.5 . . ?
H13A C13A H13B 109.5 . . ?
C10A C13A H13C 109.5 . . ?
H13A C13A H13C 109.5 . . ?
H13B C13A H13C 109.5 . . ?
C10B C5B C6B 122.1(8) . . ?
C10B C5B C2 115.0(9) . . ?
C6B C5B C2 122.7(8) . . ?
C7B C6B C5B 116.7(8) . . ?
C7B C6B C11B 121.3(10) . . ?
C5B C6B C11B 122.0(10) . . ?
C8B C7B C6B 123.5(8) . . ?
C8B C7B H7B 118.3 . . ?
C6B C7B H7B 118.3 . . ?
C9B C8B C7B 118.2(8) . . ?
C9B C8B C12B 118.4(10) . . ?
C7B C8B C12B 123.4(9) . . ?
C8B C9B C10B 120.8(8) . . ?
C8B C9B H9B 119.6 . . ?
C10B C9B H9B 119.6 . . ?
C5B C10B C9B 118.6(9) . . ?
C5B C10B C13B 121.7(10) . . ?
C9B C10B C13B 119.7(10) . . ?
C6B C11B H11D 109.5 . . ?
C6B C11B H11E 109.5 . . ?
H11D C11B H11E 109.5 . . ?
C6B C11B H11F 109.5 . . ?
H11D C11B H11F 109.5 . . ?
H11E C11B H11F 109.5 . . ?
C8B C12B H12G 109.5 . . ?
C8B C12B H12H 109.5 . . ?
H12G C12B H12H 109.5 . . ?
C8B C12B H12I 109.5 . . ?
H12G C12B H12I 109.5 . . ?
H12H C12B H12I 109.5 . . ?
H12J C12B H12K 109.5 . . ?
H12J C12B H12L 109.5 . . ?
H12K C12B H12L 109.5 . . ?
C10B C13B H13D 109.5 . . ?
C10B C13B H13E 109.5 . . ?
H13D C13B H13E 109.5 . . ?
C10B C13B H13F 109.5 . . ?
H13D C13B H13F 109.5 . . ?
H13E C13B H13F 109.5 . . ?
C19 C14 C15 118.2(3) . . ?
C19 C14 C4 121.7(3) . . ?
C15 C14 C4 120.1(3) . . ?
C16 C15 C14 120.2(3) . . ?
C16 C15 H15 119.9 . . ?
C14 C15 H15 119.9 . . ?
C17 C16 C15 121.2(3) . . ?
C17 C16 H16 119.4 . . ?
C15 C16 H16 119.4 . . ?
C16 C17 C18 119.0(3) . . ?
C16 C17 H17 120.5 . . ?
C18 C17 H17 120.5 . . ?
C19 C18 C17 120.5(3) . . ?
C19 C18 H18 119.8 . . ?
C17 C18 H18 119.8 . . ?
C18 C19 C14 120.9(3) . . ?
C18 C19 H19 119.6 . . ?
C14 C19 H19 119.6 . . ?

loop_
_geom_bond_atom_site_label_1
_geom_bond_atom_site_label_2
_geom_bond_distance
_geom_bond_site_symmetry_2
_geom_bond_publ_flag
O1A C20 1.44(3) . ?
O1A H1OA 0.85(2) . ?
O1A H1OB 0.84(2) . ?
C20 H20A 0.9800 . ?
C20 H20B 0.9800 . ?
C20 H20C 0.9800 . ?
N1 C1 1.373(4) . ?
N1 C4 1.373(3) . ?
N1 H1N 0.86(3) . ?
N2 N2 1.301(4) 10_666 ?
N2 C1 1.364(3) . ?
C1 C2 1.394(4) . ?
C2 C3 1.395(4) . ?
C2 C5B 1.489(7) . ?
C2 C5A 1.500(7) . ?
C3 C4 1.385(4) . ?
C3 H3 0.9500 . ?
C4 C14 1.447(4) . ?
C5A C10A 1.396(9) . ?
C5A C6A 1.405(9) . ?
C6A C7A 1.399(9) . ?
C6A C11A 1.524(9) . ?
C7A C8A 1.377(9) . ?
C7A H7A 0.9500 . ?
C8A C9A 1.389(10) . ?
C8A C12A 1.521(10) . ?
C9A C10A 1.403(10) . ?
C9A H9A 0.9500 . ?
C10A C13A 1.500(10) . ?
C11A H11A 0.9800 . ?
C11A H11B 0.9800 . ?
C11A H11C 0.9800 . ?
C12A H12A 0.9800 . ?
C12A H12B 0.9800 . ?
C12A H12C 0.9800 . ?
C12A H12D 0.9800 . ?
C12A H12E 0.9800 . ?
C12A H12F 0.9800 . ?
C13A H13A 0.9800 . ?
C13A H13B 0.9800 . ?
C13A H13C 0.9800 . ?
C5B C10B 1.386(9) . ?
C5B C6B 1.393(9) . ?
C6B C7B 1.382(10) . ?
C6B C11B 1.515(9) . ?
C7B C8B 1.381(9) . ?
C7B H7B 0.9500 . ?
C8B C9B 1.381(9) . ?
C8B C12B 1.520(11) . ?
C9B C10B 1.400(10) . ?
C9B H9B 0.9500 . ?
C10B C13B 1.505(9) . ?
C11B H11D 0.9800 . ?
C11B H11E 0.9800 . ?
C11B H11F 0.9800 . ?
C12B H12G 0.9800 . ?
C12B H12H 0.9800 . ?
C12B H12I 0.9800 . ?
C12B H12J 0.9800 . ?
C12B H12K 0.9800 . ?
C12B H12L 0.9800 . ?
C13B H13D 0.9800 . ?
C13B H13E 0.9800 . ?
C13B H13F 0.9800 . ?
C14 C19 1.398(4) . ?
C14 C15 1.398(4) . ?
C15 C16 1.377(4) . ?
C15 H15 0.9500 . ?
C16 C17 1.376(5) . ?
C16 H16 0.9500 . ?
C17 C18 1.388(4) . ?
C17 H17 0.9500 . ?
C18 C19 1.374(4) . ?
C18 H18 0.9500 . ?
C19 H19 0.9500 . ?

loop_
_geom_hbond_atom_site_label_D
_geom_hbond_atom_site_label_H
_geom_hbond_atom_site_label_A
_geom_hbond_distance_DH
_geom_hbond_distance_HA
_geom_hbond_distance_DA
_geom_hbond_angle_DHA
_geom_hbond_site_symmetry_A
_geom_hbond_publ_flag
N1 H1N O1A 0.86(3) 2.21(3) 3.030(5) 159(3) 10_666 yes

loop_
_geom_torsion_atom_site_label_1
_geom_torsion_atom_site_label_2
_geom_torsion_atom_site_label_3
_geom_torsion_atom_site_label_4
_geom_torsion
_geom_torsion_site_symmetry_1
_geom_torsion_site_symmetry_2
_geom_torsion_site_symmetry_3
_geom_torsion_site_symmetry_4
_geom_torsion_publ_flag
N2 N2 C1 N1 0.6(4) 10_666 . . . ?
N2 N2 C1 C2 -177.3(3) 10_666 . . . ?
C4 N1 C1 N2 -177.9(2) . . . . ?
C4 N1 C1 C2 0.3(3) . . . . ?
N2 C1 C2 C3 177.9(2) . . . . ?
N1 C1 C2 C3 -0.4(3) . . . . ?
N2 C1 C2 C5B 3.7(8) . . . . ?
N1 C1 C2 C5B -174.5(7) . . . . ?
N2 C1 C2 C5A -9.4(8) . . . . ?
N1 C1 C2 C5A 172.4(7) . . . . ?
C1 C2 C3 C4 0.3(3) . . . . ?
C5B C2 C3 C4 174.9(7) . . . . ?
C5A C2 C3 C4 -171.8(7) . . . . ?
C1 N1 C4 C3 -0.2(3) . . . . ?
C1 N1 C4 C14 -177.7(2) . . . . ?
C2 C3 C4 N1 0.0(3) . . . . ?
C2 C3 C4 C14 177.3(3) . . . . ?
C1 C2 C5A C10A -67.7(19) . . . . ?
C3 C2 C5A C10A 103.2(16) . . . . ?
C1 C2 C5A C6A 116.0(12) . . . . ?
C3 C2 C5A C6A -73.1(16) . . . . ?
C10A C5A C6A C7A 0(2) . . . . ?
C2 C5A C6A C7A 177.0(13) . . . . ?
C10A C5A C6A C11A -178.0(17) . . . . ?
C2 C5A C6A C11A -1(2) . . . . ?
C5A C6A C7A C8A -0.9(19) . . . . ?
C11A C6A C7A C8A 177.5(14) . . . . ?
C6A C7A C8A C9A 0.4(16) . . . . ?
C6A C7A C8A C12A -179.3(15) . . . . ?
C7A C8A C9A C10A 0.5(17) . . . . ?
C12A C8A C9A C10A -179.7(15) . . . . ?
C6A C5A C10A C9A 1(2) . . . . ?
C2 C5A C10A C9A -175.7(16) . . . . ?
C6A C5A C10A C13A 178.2(18) . . . . ?
C2 C5A C10A C13A 2(3) . . . . ?
C8A C9A C10A C5A -1(2) . . . . ?
C8A C9A C10A C13A -178.7(16) . . . . ?
C1 C2 C5B C10B -74.8(17) . . . . ?
C3 C2 C5B C10B 111.9(13) . . . . ?
C1 C2 C5B C6B 111.0(15) . . . . ?
C3 C2 C5B C6B -62.2(19) . . . . ?
C10B C5B C6B C7B 3(2) . . . . ?
C2 C5B C6B C7B 176.5(15) . . . . ?
C10B C5B C6B C11B -175.7(19) . . . . ?
C2 C5B C6B C11B -2(3) . . . . ?
C5B C6B C7B C8B -1(2) . . . . ?
C11B C6B C7B C8B 177.4(16) . . . . ?
C6B C7B C8B C9B 0.7(19) . . . . ?
C6B C7B C8B C12B -179.2(17) . . . . ?
C7B C8B C9B C10B -2(2) . . . . ?
C12B C8B C9B C10B 178.1(17) . . . . ?
C6B C5B C10B C9B -4(3) . . . . ?
C2 C5B C10B C9B -178.1(16) . . . . ?
C6B C5B C10B C13B 174.5(19) . . . . ?
C2 C5B C10B C13B 0(2) . . . . ?
C8B C9B C10B C5B 3(2) . . . . ?
C8B C9B C10B C13B -175.0(17) . . . . ?
N1 C4 C14 C19 15.7(4) . . . . ?
C3 C4 C14 C19 -161.2(3) . . . . ?
N1 C4 C14 C15 -164.8(2) . . . . ?
C3 C4 C14 C15 18.3(4) . . . . ?
C19 C14 C15 C16 -0.6(4) . . . . ?
C4 C14 C15 C16 179.9(2) . . . . ?
C14 C15 C16 C17 -0.1(4) . . . . ?
C15 C16 C17 C18 0.8(4) . . . . ?
C16 C17 C18 C19 -0.9(4) . . . . ?
C17 C18 C19 C14 0.3(4) . . . . ?
C15 C14 C19 C18 0.5(4) . . . . ?
C4 C14 C19 C18 180.0(2) . . . . ?
